data_4321590
loop_
_publ_author_name
'Leijun Hao'
'M. Adnan Mansour'
'Rene J. Lachicotte'
'Henry J. Gysling'
'Richard Eisenberg'

_publ_section_title
;
 A Gold(I) Mononuclear Complex and Its Association into Binuclear and
 Cluster Compounds by Hydrogen Bonding or Metal Ion Coordination
;
_journal_name_full 'Inorganic Chemistry'
_journal_page_first 5520
_journal_page_last 5529
_journal_paper_doi 10.1021/ic000396f
_journal_volume 39
_journal_year 2000
_chemical_formula_sum 'C22 H18 Au N2 P S'
_chemical_formula_weight 570.38
_chemical_name_systematic
;
 ?
;
_space_group_IT_number 2
_symmetry_cell_setting triclinic
_symmetry_space_group_name_Hall '-P 1'
_symmetry_space_group_name_H-M 'P -1'
_atom_sites_solution_hydrogens geom
_atom_sites_solution_primary direct
_atom_sites_solution_secondary difmap
_audit_creation_method SHELXL
_cell_angle_alpha 98.6740(10)
_cell_angle_beta 105.3540(10)
_cell_angle_gamma 110.9620(10)
_cell_formula_units_Z 2
_cell_length_a 8.3975(4)
_cell_length_b 11.0237(5)
_cell_length_c 12.4105(6)
_cell_measurement_temperature 193(2)
_cell_volume 995.33(8)
_computing_cell_refinement 'Siemens XSCANS'
_computing_data_collection 'Siemens XSCANS'
_computing_data_reduction 'Siemens SHELXTL'
_computing_molecular_graphics 'Siemens SHELXTL'
_computing_publication_material 'Siemens SHELXTL'
_computing_structure_refinement 'SHELXL-93 (Sheldrick, 1993)'
_computing_structure_solution 'SHELXS-86 (Sheldrick, 1990)'
_diffrn_ambient_temperature 193(2)
_diffrn_measurement_device 'Siemens P4'
_diffrn_measurement_method '\w scans'
_diffrn_radiation_monochromator graphite
_diffrn_radiation_source 'fine-focus sealed tube'
_diffrn_radiation_type MoK\a
_diffrn_radiation_wavelength 0.71073
_diffrn_reflns_av_R_equivalents 0.0527
_diffrn_reflns_av_sigmaI/netI 0.0504
_diffrn_reflns_limit_h_max 9
_diffrn_reflns_limit_h_min -7
_diffrn_reflns_limit_k_max 7
_diffrn_reflns_limit_k_min -12
_diffrn_reflns_limit_l_max 12
_diffrn_reflns_limit_l_min -13
_diffrn_reflns_number 4460
_diffrn_reflns_theta_max 23.27
_diffrn_reflns_theta_min 1.77
_exptl_absorpt_coefficient_mu 7.584
_exptl_absorpt_correction_type none
_exptl_crystal_colour Colorless
_exptl_crystal_density_diffrn 1.903
_exptl_crystal_density_meas ?
_exptl_crystal_density_method NA
_exptl_crystal_description Cluster
_exptl_crystal_F_000 548
_exptl_crystal_size_max 0.08
_exptl_crystal_size_mid 0.18
_exptl_crystal_size_min 0.22
_refine_diff_density_max 2.042
_refine_diff_density_min -2.390
_refine_diff_density_rms 0.188
_refine_ls_extinction_method none
_refine_ls_goodness_of_fit_all 1.038
_refine_ls_goodness_of_fit_obs 1.063
_refine_ls_matrix_type full
_refine_ls_number_parameters 244
_refine_ls_number_reflns 2808
_refine_ls_number_restraints 0
_refine_ls_restrained_S_all 1.038
_refine_ls_restrained_S_obs 1.063
_refine_ls_R_factor_all 0.0389
_refine_ls_R_factor_obs 0.0366
_refine_ls_shift/esd_max -0.002
_refine_ls_shift/esd_mean 0.000
_refine_ls_structure_factor_coef Fsqd
_refine_ls_weighting_details 'w=1/[\s^2^(Fo^2^)+(0.0660P)^2^+0.0000P] where P=(Fo^2^+2Fc^2^)/3'
_refine_ls_weighting_scheme calc
_refine_ls_wR_factor_all 0.0917
_refine_ls_wR_factor_obs 0.0904
_reflns_number_observed 2617
_reflns_number_total 2808
_reflns_observed_criterion >2sigma(I)
_cod_data_source_file ic000396f_1.cif
_cod_data_source_block p1bar
_cod_depositor_comments
;
The following automatic conversions were performed:

'_exptl_crystal_density_meas' value 'NA' was changed to '?' - the
value is perceived as not measured.

Automatic conversion script
Id: cif_fix_values 3008 2015-01-20 13:52:24Z robertas 

The following automatic conversions were performed:

'_refine_ls_weighting_scheme' value 'calc
w=1/[\s^2^(Fo^2^)+(0.0660P)^2^+0.0000P] where P=(Fo^2^+2Fc^2^)/3' was
changed to 'calc'. New tag '_refine_ls_weighting_details' was
created. The value of the new tag was set to
'w=1/[\s^2^(Fo^2^)+(0.0660P)^2^+0.0000P] where P=(Fo^2^+2Fc^2^)/3'.

Automatic conversion script
Id: cif_fix_values 3143 2015-03-26 13:38:13Z robertas 
;
_cod_database_code 4321590

loop_
_symmetry_equiv_pos_as_xyz
'x, y, z'
'-x, -y, -z'

loop_
_atom_site_aniso_label
_atom_site_aniso_U_11
_atom_site_aniso_U_22
_atom_site_aniso_U_33
_atom_site_aniso_U_23
_atom_site_aniso_U_13
_atom_site_aniso_U_12
Au1 0.0296(2) 0.0187(2) 0.0279(2) 0.00766(13) 0.00978(14) 0.01015(14)
S1 0.0401(11) 0.0191(9) 0.0342(11) 0.0066(8) 0.0144(9) 0.0104(8)
P1 0.0251(9) 0.0194(9) 0.0223(9) 0.0060(7) 0.0066(8) 0.0104(7)
N1 0.044(4) 0.036(4) 0.029(4) 0.007(3) 0.009(3) 0.010(3)
N2 0.029(3) 0.031(4) 0.039(4) 0.007(3) 0.009(3) 0.012(3)
C1 0.025(3) 0.019(3) 0.023(4) 0.007(3) 0.008(3) 0.010(3)
C2 0.037(4) 0.035(4) 0.041(5) 0.020(4) 0.012(4) 0.011(4)
C3 0.033(4) 0.041(5) 0.033(4) 0.019(4) 0.015(3) 0.023(4)
C4 0.050(5) 0.034(4) 0.023(4) 0.006(3) 0.008(3) 0.026(4)
C5 0.026(4) 0.024(4) 0.031(4) 0.003(3) 0.005(3) 0.010(3)
C6 0.027(4) 0.029(4) 0.019(4) 0.008(3) 0.009(3) 0.015(3)
C7 0.032(4) 0.031(4) 0.031(4) 0.012(3) 0.012(3) 0.021(3)
C8 0.042(4) 0.049(5) 0.032(4) 0.024(4) 0.016(4) 0.033(4)
C9 0.031(4) 0.043(5) 0.033(4) 0.012(4) 0.009(3) 0.018(4)
C10 0.034(4) 0.040(5) 0.029(4) -0.002(4) 0.005(4) 0.004(4)
C11 0.030(4) 0.020(4) 0.029(4) 0.010(3) 0.009(3) 0.010(3)
C12 0.021(3) 0.024(4) 0.018(3) 0.002(3) 0.004(3) 0.009(3)
C13 0.031(4) 0.034(4) 0.034(4) 0.014(4) 0.009(3) 0.019(3)
C14 0.042(4) 0.033(4) 0.040(5) 0.015(4) 0.007(4) 0.021(4)
C15 0.035(4) 0.034(5) 0.048(5) 0.002(4) 0.011(4) 0.019(4)
C16 0.038(5) 0.046(5) 0.043(5) 0.001(4) 0.016(4) 0.018(4)
C17 0.040(4) 0.029(4) 0.026(4) 0.012(3) 0.012(3) 0.023(3)
C18 0.035(4) 0.022(4) 0.030(4) 0.012(3) 0.008(3) 0.017(3)
C19 0.037(5) 0.032(4) 0.043(5) -0.003(4) 0.008(4) 0.015(4)
C20 0.051(5) 0.055(6) 0.040(5) 0.014(4) 0.023(4) 0.031(5)
C21 0.053(5) 0.031(4) 0.055(6) 0.018(4) 0.027(5) 0.016(4)
C22 0.047(5) 0.018(4) 0.040(5) 0.011(3) 0.017(4) 0.010(3)

loop_
_atom_site_label
_atom_site_type_symbol
_atom_site_fract_x
_atom_site_fract_y
_atom_site_fract_z
_atom_site_U_iso_or_equiv
_atom_site_thermal_displace_type
_atom_site_occupancy
_atom_site_calc_flag
_atom_site_refinement_flags
_atom_site_disorder_group
Au1 Au -1.88072(3) -1.61428(2) -0.32422(2) 0.02527(15) Uani 1 d . .
S1 S -2.0859(3) -1.8291(2) -0.3435(2) 0.0315(4) Uani 1 d . .
P1 P -1.6959(2) -1.3998(2) -0.3058(2) 0.0222(4) Uani 1 d . .
N1 N -1.4775(9) -1.2516(7) -0.4075(6) 0.039(2) Uani 1 d . .
N2 N -2.1193(8) -1.6729(6) -0.1699(6) 0.0335(15) Uani 1 d . .
C1 C -1.6151(9) -1.3711(6) -0.4262(6) 0.0219(15) Uani 1 d . .
C2 C -1.4220(11) -1.2276(8) -0.4989(7) 0.038(2) Uani 1 d . .
H2A H -1.3248(11) -1.1437(8) -0.4877(7) 0.046 Uiso 1 calc R .
C3 C -1.5001(10) -1.3196(8) -0.6071(7) 0.032(2) Uani 1 d . .
H3A H -1.4565(10) -1.2996(8) -0.6684(7) 0.038 Uiso 1 calc R .
C4 C -1.6418(11) -1.4402(8) -0.6243(7) 0.035(2) Uani 1 d . .
H4A H -1.6987(11) -1.5048(8) -0.6981(7) 0.042 Uiso 1 calc R .
C5 C -1.7011(9) -1.4668(7) -0.5328(6) 0.029(2) Uani 1 d . .
H5A H -1.7995(9) -1.5497(7) -0.5432(6) 0.034 Uiso 1 calc R .
C6 C -1.4961(9) -1.3216(7) -0.1729(6) 0.0235(15) Uani 1 d . .
C7 C -1.4365(10) -1.4015(8) -0.1121(6) 0.028(2) Uani 1 d . .
H7A H -1.4943(10) -1.4971(8) -0.1414(6) 0.034 Uiso 1 calc R .
C8 C -1.2904(10) -1.3402(8) -0.0073(7) 0.035(2) Uani 1 d . .
H8A H -1.2487(10) -1.3942(8) 0.0353(7) 0.042 Uiso 1 calc R .
C9 C -1.2065(10) -1.2014(8) 0.0346(7) 0.035(2) Uani 1 d . .
H9A H -1.1078(10) -1.1598(8) 0.1062(7) 0.042 Uiso 1 calc R .
C10 C -1.2663(11) -1.1233(9) -0.0280(7) 0.041(2) Uani 1 d . .
H10A H -1.2079(11) -1.0277(9) 0.0002(7) 0.049 Uiso 1 calc R .
C11 C -1.4108(9) -1.1839(7) -0.1316(6) 0.026(2) Uani 1 d . .
H11A H -1.4512(9) -1.1297(7) -0.1745(6) 0.032 Uiso 1 calc R .
C12 C -1.8154(9) -1.2919(7) -0.2943(6) 0.0220(14) Uani 1 d . .
C13 C -1.8241(10) -1.2038(8) -0.3612(7) 0.031(2) Uani 1 d . .
H13A H -1.7642(10) -1.1956(8) -0.4166(7) 0.038 Uiso 1 calc R .
C14 C -1.9211(11) -1.1268(8) -0.3474(8) 0.038(2) Uani 1 d . .
H14A H -1.9279(11) -1.0664(8) -0.3937(8) 0.045 Uiso 1 calc R .
C15 C -2.0068(11) -1.1380(8) -0.2669(8) 0.040(2) Uani 1 d . .
H15A H -2.0724(11) -1.0850(8) -0.2576(8) 0.048 Uiso 1 calc R .
C16 C -1.9984(11) -1.2255(9) -0.1998(8) 0.043(2) Uani 1 d . .
H16A H -2.0574(11) -1.2322(9) -0.1439(8) 0.051 Uiso 1 calc R .
C17 C -1.9037(10) -1.3041(7) -0.2135(6) 0.028(2) Uani 1 d . .
H17A H -1.8993(10) -1.3657(7) -0.1681(6) 0.034 Uiso 1 calc R .
C18 C -2.1944(10) -1.7950(7) -0.2462(6) 0.028(2) Uani 1 d . .
C19 C -2.2051(11) -1.6506(8) -0.0984(8) 0.040(2) Uani 1 d . .
H19A H -2.1528(11) -1.5642(8) -0.0442(8) 0.048 Uiso 1 calc R .
C20 C -2.3659(12) -1.7457(9) -0.0981(8) 0.044(2) Uani 1 d . .
H20A H -2.4214(12) -1.7247(9) -0.0447(8) 0.053 Uiso 1 calc R .
C21 C -2.4442(12) -1.8708(8) -0.1760(8) 0.044(2) Uani 1 d . .
H21A H -2.5550(12) -1.9383(8) -0.1785(8) 0.053 Uiso 1 calc R .
C22 C -2.3558(11) -1.8952(7) -0.2508(7) 0.036(2) Uani 1 d . .
H22A H -2.4057(11) -1.9810(7) -0.3055(7) 0.043 Uiso 1 calc R .

loop_
_atom_type_symbol
_atom_type_description
_atom_type_scat_dispersion_real
_atom_type_scat_dispersion_imag
_atom_type_scat_source
C C 0.0033 0.0016 'International Tables Vol C Tables 4.2.6.8 and 6.1.1.4'
H H 0.0000 0.0000 'International Tables Vol C Tables 4.2.6.8 and 6.1.1.4'
N N 0.0061 0.0033 'International Tables Vol C Tables 4.2.6.8 and 6.1.1.4'
P P 0.1023 0.0942 'International Tables Vol C Tables 4.2.6.8 and 6.1.1.4'
S S 0.1246 0.1234 'International Tables Vol C Tables 4.2.6.8 and 6.1.1.4'
Au Au -2.0133 8.8022 'International Tables Vol C Tables 4.2.6.8 and 6.1.1.4'

loop_
_geom_angle_atom_site_label_1
_geom_angle_atom_site_label_2
_geom_angle_atom_site_label_3
_geom_angle
_geom_angle_site_symmetry_1
_geom_angle_site_symmetry_3
_geom_angle_publ_flag
P1 Au1 S1 176.03(6) . . ?
C18 S1 Au1 101.1(2) . . ?
C1 P1 C12 104.9(3) . . ?
C1 P1 C6 106.9(3) . . ?
C12 P1 C6 103.3(3) . . ?
C1 P1 Au1 116.1(2) . . ?
C12 P1 Au1 109.7(2) . . ?
C6 P1 Au1 114.7(2) . . ?
C1 N1 C2 117.0(6) . . ?
C19 N2 C18 117.6(6) . . ?
N1 C1 C5 122.8(7) . . ?
N1 C1 P1 116.9(5) . . ?
C5 C1 P1 120.2(5) . . ?
N1 C2 C3 123.1(7) . . ?
C4 C3 C2 118.7(7) . . ?
C3 C4 C5 119.2(7) . . ?
C1 C5 C4 119.1(7) . . ?
C11 C6 C7 120.3(6) . . ?
C11 C6 P1 119.7(5) . . ?
C7 C6 P1 120.0(5) . . ?
C6 C7 C8 119.2(7) . . ?
C9 C8 C7 120.2(7) . . ?
C10 C9 C8 119.8(7) . . ?
C9 C10 C11 120.1(8) . . ?
C6 C11 C10 120.4(7) . . ?
C13 C12 C17 120.1(6) . . ?
C13 C12 P1 123.9(5) . . ?
C17 C12 P1 116.0(5) . . ?
C12 C13 C14 119.7(7) . . ?
C15 C14 C13 120.1(8) . . ?
C14 C15 C16 120.4(7) . . ?
C15 C16 C17 120.1(8) . . ?
C16 C17 C12 119.5(7) . . ?
N2 C18 C22 121.6(7) . . ?
N2 C18 S1 119.2(5) . . ?
C22 C18 S1 119.2(6) . . ?
N2 C19 C20 123.9(8) . . ?
C21 C20 C19 119.0(8) . . ?
C20 C21 C22 117.6(8) . . ?
C21 C22 C18 120.3(7) . . ?

loop_
_geom_bond_atom_site_label_1
_geom_bond_atom_site_label_2
_geom_bond_distance
_geom_bond_site_symmetry_2
_geom_bond_publ_flag
Au1 P1 2.253(2) . ?
Au1 S1 2.308(2) . ?
S1 C18 1.767(7) . ?
P1 C1 1.823(7) . ?
P1 C12 1.823(7) . ?
P1 C6 1.830(7) . ?
N1 C1 1.342(9) . ?
N1 C2 1.362(11) . ?
N2 C19 1.330(11) . ?
N2 C18 1.340(10) . ?
C1 C5 1.383(10) . ?
C2 C3 1.381(11) . ?
C3 C4 1.370(11) . ?
C4 C5 1.385(11) . ?
C6 C11 1.368(10) . ?
C6 C7 1.383(10) . ?
C7 C8 1.397(11) . ?
C8 C9 1.379(11) . ?
C9 C10 1.378(12) . ?
C10 C11 1.381(11) . ?
C12 C13 1.378(10) . ?
C12 C17 1.392(10) . ?
C13 C14 1.392(11) . ?
C14 C15 1.373(12) . ?
C15 C16 1.374(13) . ?
C16 C17 1.390(11) . ?
C18 C22 1.389(10) . ?
C19 C20 1.384(12) . ?
C20 C21 1.372(12) . ?
C21 C22 1.385(12) . ?
